data_1546571
loop_
_publ_author_name
'Gunawardana, C. A.'
'Desper, J.'
'Sinha, A. S.'
'&#x00D0;akovi\'c, M.'
'Aaker\"oy, C. B.'

_publ_section_title
;
 Competition and selectivity in supramolecular synthesis: structural
 landscape around 1-(pyridylmethyl)-2,2&#x2032;-biimidazoles
;
_journal_name_full 'Faraday Discuss.'
_journal_paper_doi 10.1039/C7FD00080D
_journal_year 2017
_chemical_formula_moiety 'C12 H12 N5, C8 H13 O4'
_chemical_formula_sum 'C20 H25 N5 O4'
_chemical_formula_weight 399.45
_space_group_crystal_system triclinic
_space_group_IT_number 2
_space_group_name_Hall '-P 1'
_space_group_name_H-M_alt 'P -1'
_symmetry_space_group_name_Hall '-P 1'
_symmetry_space_group_name_H-M 'P -1'
_atom_sites_solution_hydrogens mixed
_atom_sites_solution_primary direct
_atom_sites_solution_secondary difmap
_audit_update_record
;
2017-02-17 deposited with the CCDC.
2017-04-04 downloaded from the CCDC.
;
_cell_angle_alpha 105.5790(10)
_cell_angle_beta 95.6070(10)
_cell_angle_gamma 100.1040(10)
_cell_formula_units_Z 2
_cell_length_a 5.1948(2)
_cell_length_b 10.8967(3)
_cell_length_c 18.2317(6)
_cell_measurement_reflns_used 9911
_cell_measurement_temperature 296.(2)
_cell_measurement_theta_max 70.29
_cell_measurement_theta_min 2.55
_cell_volume 967.21(6)
_computing_cell_refinement 'Bruker SAINT'
_computing_data_collection 'Bruker MicroStar'
_computing_data_reduction 'Bruker SAINT'
_computing_molecular_graphics 'Bruker SHELXTL'
_computing_publication_material 'Bruker SHELXTL'
_computing_structure_refinement 'SHELXL-2014/7 (Sheldrick, 2014)'
_computing_structure_solution 'SHELXS-97 (Sheldrick 2008)'
_diffrn_ambient_temperature 296.(2)
_diffrn_measured_fraction_theta_full 'ACTA 50'
_diffrn_measured_fraction_theta_max 0.908
_diffrn_measurement_device_type 'Bruker MicroStar APEX-II CCD'
_diffrn_measurement_method '\f and \w scans'
_diffrn_radiation_monochromator graphite
_diffrn_radiation_source 'Fine-focus sealed tube'
_diffrn_radiation_type CuK\a
_diffrn_radiation_wavelength 1.54178
_diffrn_reflns_av_R_equivalents 0.0475
_diffrn_reflns_av_unetI/netI 0.0315
_diffrn_reflns_limit_h_max 5
_diffrn_reflns_limit_h_min -5
_diffrn_reflns_limit_k_max 13
_diffrn_reflns_limit_k_min -13
_diffrn_reflns_limit_l_max 20
_diffrn_reflns_limit_l_min -21
_diffrn_reflns_number 17758
_diffrn_reflns_theta_full 'ACTA 50'
_diffrn_reflns_theta_max 70.29
_diffrn_reflns_theta_min 2.55
_exptl_absorpt_coefficient_mu 0.805
_exptl_absorpt_correction_T_max 0.96
_exptl_absorpt_correction_T_min 0.82
_exptl_absorpt_correction_type multi-scan
_exptl_absorpt_process_details SADABS
_exptl_crystal_colour violet
_exptl_crystal_density_diffrn 1.372
_exptl_crystal_density_method 'not measured'
_exptl_crystal_description Irregular
_exptl_crystal_F_000 424
_exptl_crystal_size_max 0.250
_exptl_crystal_size_mid 0.090
_exptl_crystal_size_min 0.055
_refine_diff_density_max 0.580
_refine_diff_density_min -0.371
_refine_ls_extinction_coef 0.0207(14)
_refine_ls_extinction_method 'SHELXL-2014/7 (Sheldrick 2014'
_refine_ls_goodness_of_fit_ref 1.094
_refine_ls_hydrogen_treatment mixed
_refine_ls_matrix_type full
_refine_ls_number_parameters 275
_refine_ls_number_reflns 3369
_refine_ls_number_restraints 2
_refine_ls_restrained_S_all 1.097
_refine_ls_R_factor_all 0.0474
_refine_ls_R_factor_gt 0.0471
_refine_ls_shift/su_max 0.000
_refine_ls_shift/su_mean 0.000
_refine_ls_structure_factor_coef Fsqd
_refine_ls_weighting_details 'w=1/[\s^2^(Fo^2^)+(0.0505P)^2^+0.7225P] where P=(Fo^2^+2Fc^2^)/3'
_refine_ls_weighting_scheme calc
_refine_ls_wR_factor_gt 0.1147
_refine_ls_wR_factor_ref 0.1150
_reflns_number_gt 3347
_reflns_number_total 3369
_reflns_threshold_expression 'I > 2\s(I)'
_cod_data_source_file c7fd00080d2.cif
_cod_data_source_block A1HBD4
_cod_database_code 1546571

loop_
_space_group_symop_operation_xyz
'x, y, z'
'-x, -y, -z'

loop_
_atom_site_type_symbol
_atom_site_label
_atom_site_fract_x
_atom_site_fract_y
_atom_site_fract_z
_atom_site_U_iso_or_equiv
_atom_site_adp_type
_atom_site_calc_flag
_atom_site_refinement_flags_adp
_atom_site_refinement_flags_posn
_atom_site_occupancy
C C1 0.7703(3) 0.67884(14) 0.36428(9) 0.0142(3) Uani d . . 1
H H2 0.613(6) 0.537(3) 0.2615(15) 0.074(9) Uiso d . D 1
N N2 0.7484(3) 0.57146(12) 0.30577(8) 0.0165(3) Uani d . D 1
C C3 0.9410(3) 0.50746(15) 0.32381(9) 0.0185(3) Uani d . . 1
H H3 0.9714 0.4299 0.2929 0.022 Uiso calc U R 1
C C4 1.0784(3) 0.57653(15) 0.39399(9) 0.0175(3) Uani d . . 1
H H4 1.2186 0.5553 0.4203 0.021 Uiso calc U R 1
N N5 0.9704(3) 0.68457(12) 0.41909(7) 0.0146(3) Uani d . . 1
C C6 1.0609(3) 0.78285(15) 0.49383(9) 0.0155(3) Uani d . . 1
H H6A 1.055 0.868 0.4876 0.019 Uiso calc U R 1
H H6B 1.2438 0.7827 0.5107 0.019 Uiso calc U R 1
C C7 0.8989(3) 0.76178(14) 0.55576(9) 0.0143(3) Uani d . . 1
N N8 0.6835(3) 0.66595(12) 0.53624(7) 0.0166(3) Uani d . . 1
C C9 0.5434(3) 0.65068(15) 0.59291(9) 0.0190(3) Uani d . . 1
H H9 0.3934 0.584 0.5804 0.023 Uiso calc U R 1
C C10 0.6098(3) 0.72805(16) 0.66822(9) 0.0197(4) Uani d . . 1
H H10 0.507 0.7138 0.7053 0.024 Uiso calc U R 1
C C11 0.8338(3) 0.82792(15) 0.68750(9) 0.0197(4) Uani d . . 1
H H11 0.8831 0.8825 0.7377 0.024 Uiso calc U R 1
C C12 0.9814(3) 0.84435(15) 0.63047(9) 0.0185(3) Uani d . . 1
H H12 1.1337 0.9095 0.6418 0.022 Uiso calc U R 1
C C13 0.6118(3) 0.77611(14) 0.36703(9) 0.0145(3) Uani d . . 1
H H14 0.367(4) 0.704(2) 0.2636(14) 0.033(6) Uiso d . . 1
N N14 0.4263(3) 0.76990(13) 0.30760(8) 0.0170(3) Uani d . . 1
C C15 0.3189(3) 0.87719(15) 0.33002(9) 0.0187(3) Uani d . . 1
H H15 0.1857 0.8997 0.3016 0.022 Uiso calc U R 1
C C16 0.4459(3) 0.94479(15) 0.40238(9) 0.0175(3) Uani d . . 1
H H16 0.4127 1.0229 0.4317 0.021 Uiso calc U R 1
N N17 0.6302(3) 0.88137(12) 0.42593(7) 0.0162(3) Uani d . . 1
O O18 1.4079(3) 0.44410(12) 0.18361(7) 0.0277(3) Uani d . . 1
O O19 1.1736(2) 0.59348(11) 0.17472(6) 0.0229(3) Uani d . . 1
C C20 1.2295(3) 0.48421(16) 0.14932(9) 0.0208(4) Uani d . . 1
C C21 1.0836(4) 0.39610(17) 0.07185(10) 0.0274(4) Uani d . . 1
H H21A 1.1796 0.4162 0.032 0.033 Uiso calc U R 1
H H21B 0.9109 0.4169 0.0638 0.033 Uiso calc U R 1
C C22 1.0449(3) 0.25020(16) 0.06116(9) 0.0217(4) Uani d . . 1
H H22A 1.2141 0.2307 0.0759 0.026 Uiso calc U R 1
H H22B 0.9874 0.2044 0.0069 0.026 Uiso calc U R 1
C C23 0.8448(3) 0.19802(17) 0.10735(10) 0.0231(4) Uani d . . 1
H H23A 0.9114 0.2356 0.1619 0.028 Uiso calc U R 1
H H23B 0.6801 0.225 0.0969 0.028 Uiso calc U R 1
C C24 0.7912(3) 0.04996(16) 0.08781(9) 0.0215(4) Uani d . . 1
H H24A 0.9558 0.0243 0.1003 0.026 Uiso calc U R 1
H H24B 0.735 0.0135 0.0327 0.026 Uiso calc U R 1
C C25 0.5825(3) -0.01000(17) 0.12908(10) 0.0243(4) Uani d . . 1
H H25A 0.6361 0.0272 0.1843 0.029 Uiso calc U R 1
H H25B 0.416 0.0132 0.1156 0.029 Uiso calc U R 1
C C26 0.5397(3) -0.15809(17) 0.10918(10) 0.0247(4) Uani d . . 1
H H26A 0.3843 -0.1906 0.1294 0.03 Uiso calc U R 1
H H26B 0.5055 -0.1948 0.0536 0.03 Uiso calc U R 1
C C27 0.7709(3) -0.20389(16) 0.14062(9) 0.0220(4) Uani d . . 1
O O28 0.9582(3) -0.13169(13) 0.18537(8) 0.0354(4) Uani d . . 1
H H29 0.898(5) -0.355(2) 0.1357(15) 0.050(7) Uiso d . D 1
O O29 0.7536(3) -0.33178(12) 0.11436(7) 0.0270(3) Uani d . D 1

loop_
_atom_site_aniso_label
_atom_site_aniso_U_11
_atom_site_aniso_U_22
_atom_site_aniso_U_33
_atom_site_aniso_U_12
_atom_site_aniso_U_13
_atom_site_aniso_U_23
C1 0.0132(8) 0.0143(7) 0.0154(7) -0.0002(5) 0.0050(5) 0.0057(6)
N2 0.0177(7) 0.0145(7) 0.0170(7) 0.0019(5) 0.0056(5) 0.0037(5)
C3 0.0202(9) 0.0143(7) 0.0229(8) 0.0049(6) 0.0098(6) 0.0055(7)
C4 0.0157(8) 0.0174(8) 0.0232(8) 0.0059(6) 0.0072(6) 0.0090(7)
N5 0.0130(7) 0.0143(6) 0.0167(7) 0.0019(5) 0.0036(5) 0.0049(5)
C6 0.0125(8) 0.0154(7) 0.0169(8) 0.0009(5) 0.0004(6) 0.0039(6)
C7 0.0125(8) 0.0138(7) 0.0182(8) 0.0049(5) 0.0012(6) 0.0062(6)
N8 0.0153(7) 0.0157(6) 0.0189(7) 0.0021(5) 0.0024(5) 0.0061(5)
C9 0.0170(8) 0.0171(8) 0.0228(8) 0.0011(6) 0.0039(6) 0.0071(7)
C10 0.0222(9) 0.0200(8) 0.0202(8) 0.0064(6) 0.0074(6) 0.0087(7)
C11 0.0243(9) 0.0178(8) 0.0163(8) 0.0054(6) 0.0013(6) 0.0038(6)
C12 0.0175(8) 0.0152(8) 0.0206(8) 0.0004(6) -0.0004(6) 0.0046(6)
C13 0.0133(8) 0.0144(7) 0.0156(7) -0.0002(6) 0.0029(5) 0.0057(6)
N14 0.0177(7) 0.0167(7) 0.0152(7) 0.0026(5) 0.0004(5) 0.0036(6)
C15 0.0173(8) 0.0181(8) 0.0223(8) 0.0043(6) 0.0020(6) 0.0085(7)
C16 0.0173(8) 0.0136(7) 0.0218(8) 0.0034(6) 0.0038(6) 0.0050(6)
N17 0.0153(7) 0.0145(6) 0.0178(7) 0.0028(5) 0.0022(5) 0.0033(5)
O18 0.0332(7) 0.0209(6) 0.0260(7) 0.0042(5) -0.0062(5) 0.0066(5)
O19 0.0258(7) 0.0211(6) 0.0196(6) 0.0050(5) 0.0009(5) 0.0031(5)
C20 0.0231(9) 0.0198(8) 0.0199(8) 0.0014(6) 0.0016(6) 0.0090(7)
C21 0.0380(11) 0.0212(9) 0.0204(9) 0.0052(7) -0.0047(7) 0.0052(7)
C22 0.0236(9) 0.0197(8) 0.0189(8) 0.0043(6) -0.0018(6) 0.0029(7)
C23 0.0209(9) 0.0269(9) 0.0221(8) 0.0093(7) 0.0010(6) 0.0058(7)
C24 0.0166(9) 0.0253(9) 0.0218(8) 0.0040(6) 0.0002(6) 0.0067(7)
C25 0.0183(9) 0.0297(9) 0.0274(9) 0.0086(7) 0.0031(7) 0.0103(8)
C26 0.0174(9) 0.0278(9) 0.0294(9) 0.0009(7) 0.0034(7) 0.0116(8)
C27 0.0251(9) 0.0217(8) 0.0188(8) 0.0016(7) 0.0034(6) 0.0072(7)
O28 0.0391(8) 0.0247(7) 0.0345(7) 0.0035(6) -0.0165(6) 0.0051(6)
O29 0.0260(7) 0.0221(6) 0.0301(7) 0.0042(5) -0.0016(5) 0.0057(5)

loop_
_atom_type_symbol
_atom_type_description
_atom_type_scat_dispersion_real
_atom_type_scat_dispersion_imag
_atom_type_scat_source
C C 0.0181 0.0091 'International Tables Vol C Tables 4.2.6.8 and 6.1.1.4'
H H 0.0000 0.0000 'International Tables Vol C Tables 4.2.6.8 and 6.1.1.4'
N N 0.0311 0.0180 'International Tables Vol C Tables 4.2.6.8 and 6.1.1.4'
O O 0.0492 0.0322 'International Tables Vol C Tables 4.2.6.8 and 6.1.1.4'

loop_
_geom_angle_atom_site_label_1
_geom_angle_atom_site_label_2
_geom_angle_atom_site_label_3
_geom_angle
N2 C1 N5 109.16(14)
N2 C1 C13 125.28(14)
N5 C1 C13 125.51(14)
C1 N2 C3 107.56(13)
C1 N2 H2 127.5(19)
C3 N2 H2 124.5(19)
C4 C3 N2 108.46(14)
C4 C3 H3 125.8
N2 C3 H3 125.8
C3 C4 N5 106.81(14)
C3 C4 H4 126.6
N5 C4 H4 126.6
C1 N5 C4 108.01(13)
C1 N5 C6 128.23(13)
C4 N5 C6 123.74(13)
N5 C6 C7 113.80(12)
N5 C6 H6A 108.8
C7 C6 H6A 108.8
N5 C6 H6B 108.8
C7 C6 H6B 108.8
H6A C6 H6B 107.7
N8 C7 C12 123.15(14)
N8 C7 C6 118.65(13)
C12 C7 C6 118.20(14)
C7 N8 C9 116.93(14)
N8 C9 C10 123.84(15)
N8 C9 H9 118.1
C10 C9 H9 118.1
C9 C10 C11 118.51(14)
C9 C10 H10 120.7
C11 C10 H10 120.7
C12 C11 C10 118.55(15)
C12 C11 H11 120.7
C10 C11 H11 120.7
C11 C12 C7 119.02(15)
C11 C12 H12 120.5
C7 C12 H12 120.5
N17 C13 N14 112.00(14)
N17 C13 C1 125.15(14)
N14 C13 C1 122.85(14)
C13 N14 C15 106.75(13)
C13 N14 H14 127.8(14)
C15 N14 H14 125.1(14)
C16 C15 N14 106.24(14)
C16 C15 H15 126.9
N14 C15 H15 126.9
C15 C16 N17 110.45(14)
C15 C16 H16 124.8
N17 C16 H16 124.8
C13 N17 C16 104.57(13)
O19 C20 O18 123.79(15)
O19 C20 C21 118.40(15)
O18 C20 C21 117.77(15)
C20 C21 C22 116.04(14)
C20 C21 H21A 108.3
C22 C21 H21A 108.3
C20 C21 H21B 108.3
C22 C21 H21B 108.3
H21A C21 H21B 107.4
C21 C22 C23 114.52(15)
C21 C22 H22A 108.6
C23 C22 H22A 108.6
C21 C22 H22B 108.6
C23 C22 H22B 108.6
H22A C22 H22B 107.6
C24 C23 C22 112.27(14)
C24 C23 H23A 109.2
C22 C23 H23A 109.2
C24 C23 H23B 109.2
C22 C23 H23B 109.2
H23A C23 H23B 107.9
C23 C24 C25 115.26(14)
C23 C24 H24A 108.5
C25 C24 H24A 108.5
C23 C24 H24B 108.5
C25 C24 H24B 108.5
H24A C24 H24B 107.5
C26 C25 C24 113.47(14)
C26 C25 H25A 108.9
C24 C25 H25A 108.9
C26 C25 H25B 108.9
C24 C25 H25B 108.9
H25A C25 H25B 107.7
C27 C26 C25 113.31(14)
C27 C26 H26A 108.9
C25 C26 H26A 108.9
C27 C26 H26B 108.9
C25 C26 H26B 108.9
H26A C26 H26B 107.7
O28 C27 O29 122.53(16)
O28 C27 C26 123.49(16)
O29 C27 C26 113.97(14)
C27 O29 H29 110.6(16)

loop_
_geom_bond_atom_site_label_1
_geom_bond_atom_site_label_2
_geom_bond_distance
C1 N2 1.334(2)
C1 N5 1.351(2)
C1 C13 1.446(2)
N2 C3 1.378(2)
N2 H2 0.96(2)
C3 C4 1.352(2)
C3 H3 0.93
C4 N5 1.379(2)
C4 H4 0.93
N5 C6 1.463(2)
C6 C7 1.514(2)
C6 H6A 0.97
C6 H6B 0.97
C7 N8 1.335(2)
C7 C12 1.393(2)
N8 C9 1.350(2)
C9 C10 1.378(2)
C9 H9 0.93
C10 C11 1.390(2)
C10 H10 0.93
C11 C12 1.382(2)
C11 H11 0.93
C12 H12 0.93
C13 N17 1.326(2)
C13 N14 1.357(2)
N14 C15 1.364(2)
N14 H14 0.91(2)
C15 C16 1.362(2)
C15 H15 0.93
C16 N17 1.374(2)
C16 H16 0.93
O18 C20 1.272(2)
O19 C20 1.252(2)
C20 C21 1.516(2)
C21 C22 1.523(2)
C21 H21A 0.97
C21 H21B 0.97
C22 C23 1.528(2)
C22 H22A 0.97
C22 H22B 0.97
C23 C24 1.524(2)
C23 H23A 0.97
C23 H23B 0.97
C24 C25 1.531(2)
C24 H24A 0.97
C24 H24B 0.97
C25 C26 1.526(2)
C25 H25A 0.97
C25 H25B 0.97
C26 C27 1.500(2)
C26 H26A 0.97
C26 H26B 0.97
C27 O28 1.210(2)
C27 O29 1.330(2)
O29 H29 0.92(2)

loop_
_geom_hbond_atom_site_label_D
_geom_hbond_atom_site_label_H
_geom_hbond_atom_site_label_A
_geom_hbond_site_symmetry_A
_geom_hbond_distance_DH
_geom_hbond_distance_HA
_geom_hbond_distance_DA
_geom_hbond_angle_DHA
O29 H29 O19 1_545 0.92(2) 1.78(2) 2.6963(18) 178.(3)
N14 H14 O19 1_455 0.91(2) 1.81(2) 2.6980(18) 164.(2)
N2 H2 O18 1_455 0.96(2) 1.65(2) 2.5930(18) 165.(3)

loop_
_geom_torsion_atom_site_label_1
_geom_torsion_atom_site_label_2
_geom_torsion_atom_site_label_3
_geom_torsion_atom_site_label_4
_geom_torsion
N5 C1 N2 C3 -0.29(16)
C13 C1 N2 C3 177.42(13)
C1 N2 C3 C4 0.46(17)
N2 C3 C4 N5 -0.45(17)
N2 C1 N5 C4 0.01(16)
C13 C1 N5 C4 -177.69(14)
N2 C1 N5 C6 -178.25(13)
C13 C1 N5 C6 4.0(2)
C3 C4 N5 C1 0.28(16)
C3 C4 N5 C6 178.63(13)
C1 N5 C6 C7 81.79(18)
C4 N5 C6 C7 -96.22(16)
N5 C6 C7 N8 -5.30(19)
N5 C6 C7 C12 175.16(13)
C12 C7 N8 C9 -0.1(2)
C6 C7 N8 C9 -179.62(13)
C7 N8 C9 C10 0.4(2)
N8 C9 C10 C11 0.0(2)
C9 C10 C11 C12 -0.6(2)
C10 C11 C12 C7 0.9(2)
N8 C7 C12 C11 -0.5(2)
C6 C7 C12 C11 178.98(14)
N2 C1 C13 N17 178.50(14)
N5 C1 C13 N17 -4.2(2)
N2 C1 C13 N14 -2.5(2)
N5 C1 C13 N14 174.88(13)
N17 C13 N14 C15 -0.31(17)
C1 C13 N14 C15 -179.47(13)
C13 N14 C15 C16 0.38(17)
N14 C15 C16 N17 -0.33(17)
N14 C13 N17 C16 0.11(16)
C1 C13 N17 C16 179.24(14)
C15 C16 N17 C13 0.15(17)
O19 C20 C21 C22 -149.73(16)
O18 C20 C21 C22 32.4(2)
C20 C21 C22 C23 71.3(2)
C21 C22 C23 C24 173.67(14)
C22 C23 C24 C25 -177.21(14)
C23 C24 C25 C26 -178.70(14)
C24 C25 C26 C27 69.11(19)
C25 C26 C27 O28 9.0(2)
C25 C26 C27 O29 -170.46(14)
